data_4072182
loop_
_publ_author_name
'Lokare, Kapil S.'
'Staples, Richard J.'
'Odom, Aaron L.'

_publ_section_title
;
 Synthesis, Properties, and Structure of Tethered Molybdenum Alkylidenes
;
_journal_issue 19
_journal_name_full Organometallics
_journal_page_first 5130
_journal_paper_doi 10.1021/om800650v
_journal_volume 27
_journal_year 2008
_chemical_formula_sum 'C26 H41 F6 Mo N O8.5 S2'
_chemical_formula_weight 777.66
_space_group_IT_number 60
_symmetry_cell_setting orthorhombic
_symmetry_Int_Tables_number 60
_symmetry_space_group_name_Hall '-P 2n 2ab'
_symmetry_space_group_name_H-M 'P b c n'
_atom_sites_solution_hydrogens geom
_atom_sites_solution_primary direct
_atom_sites_solution_secondary difmap
_audit_creation_method SHELXL-97
_cell_angle_alpha 90.00
_cell_angle_beta 90.00
_cell_angle_gamma 90.00
_cell_formula_units_Z 8
_cell_length_a 34.32(2)
_cell_length_b 14.820(10)
_cell_length_c 14.379(9)
_cell_measurement_reflns_used 8813
_cell_measurement_temperature 173(2)
_cell_measurement_theta_max 25.46
_cell_measurement_theta_min 2.26
_cell_volume 7313(8)
_computing_cell_refinement 'APEX2 (BRUKER, V2.1-0, 2006)'
_computing_data_collection 'COSMO (BRUKER, V1.56, 2006)'
_computing_data_reduction 'SAINT (BRUKER, V7.34A, 2006)'
_computing_molecular_graphics 'SHELXTL (BRUKER, 2000, V6.14)'
_computing_publication_material 'XCIF (Sheldrick and BRUKER, V6.14, 2001,)'
_computing_structure_refinement 'BRUKER, SHELXL-97, V6.14)'
_computing_structure_solution 'BRUKER, SHELXS-90, V6.14)'
_diffrn_ambient_temperature 173(2)
_diffrn_detector_area_resol_mean 836.6
_diffrn_measured_fraction_theta_full 0.982
_diffrn_measured_fraction_theta_max 0.982
_diffrn_measurement_device_type 'CCD area detector'
_diffrn_measurement_method '\w,and/f 0.5 deg'
_diffrn_radiation_monochromator graphite
_diffrn_radiation_probe x-ray
_diffrn_radiation_type MoK\a
_diffrn_radiation_wavelength 0.71073
_diffrn_reflns_av_R_equivalents 0.1372
_diffrn_reflns_av_sigmaI/netI 0.1166
_diffrn_reflns_limit_h_max 36
_diffrn_reflns_limit_h_min -36
_diffrn_reflns_limit_k_max 15
_diffrn_reflns_limit_k_min -14
_diffrn_reflns_limit_l_max 15
_diffrn_reflns_limit_l_min -14
_diffrn_reflns_number 23075
_diffrn_reflns_theta_full 22.50
_diffrn_reflns_theta_max 22.50
_diffrn_reflns_theta_min 2.06
_diffrn_source 'fine-focus sealed tube'
_exptl_absorpt_coefficient_mu 0.546
_exptl_absorpt_correction_T_max 0.9892
_exptl_absorpt_correction_T_min 0.9374
_exptl_absorpt_correction_type multi-scan
_exptl_absorpt_process_details SADABS
_exptl_crystal_colour yellow
_exptl_crystal_density_diffrn 1.412
_exptl_crystal_density_method 'not measured'
_exptl_crystal_description needle
_exptl_crystal_F_000 3200
_exptl_crystal_size_max 0.12
_exptl_crystal_size_mid 0.06
_exptl_crystal_size_min 0.02
_refine_diff_density_max 0.981
_refine_diff_density_min -2.069
_refine_diff_density_rms 0.198
_refine_ls_extinction_method none
_refine_ls_goodness_of_fit_ref 1.197
_refine_ls_hydrogen_treatment constr
_refine_ls_matrix_type full
_refine_ls_number_parameters 407
_refine_ls_number_reflns 4689
_refine_ls_number_restraints 196
_refine_ls_restrained_S_all 1.191
_refine_ls_R_factor_all 0.1898
_refine_ls_R_factor_gt 0.1401
_refine_ls_shift/su_max 0.000
_refine_ls_shift/su_mean 0.000
_refine_ls_structure_factor_coef Fsqd
_refine_ls_weighting_details 'calc w=1/[\s^2^(Fo^2^)+(0.0536P)^2^+332.9940P] where P=(Fo^2^+2Fc^2^)/3'
_refine_ls_weighting_scheme calc
_refine_ls_wR_factor_gt 0.2882
_refine_ls_wR_factor_ref 0.3081
_reflns_number_gt 3119
_reflns_number_total 4689
_reflns_threshold_expression >2sigma(I)
_cod_data_source_file om800650v_si_002.cif
_cod_data_source_block test
_cod_depositor_comments
;
The following automatic conversions were performed:

'_exptl_absorpt_correction_type' value 'Multi-scan' changed to
'multi-scan' according to
/home/saulius/struct/CIF-dictionaries/cif_core.dic dictionary named
'cif_core.dic' version 2.4.1 from 2010-06-29.

Automatic conversion script
Id: cif_fix_values 1715 2011-07-08 13:25:40Z adriana 
;
_cod_original_cell_volume 7314(8)
_cod_original_formula_sum 'C26 H41 F6 Mo N O8.50 S2'
_cod_database_code 4072182
_contact_crystallographer_name 'Richard Staples'
_contact_crystallographer_email Staples@chemistry.msu.edu

loop_
_symmetry_equiv_pos_as_xyz
'x, y, z'
'-x+1/2, -y+1/2, z+1/2'
'-x, y, -z+1/2'
'x+1/2, -y+1/2, -z'
'-x, -y, -z'
'x-1/2, y-1/2, -z-1/2'
'x, -y, z-1/2'
'-x-1/2, y-1/2, z'

loop_
_atom_site_label
_atom_site_type_symbol
_atom_site_fract_x
_atom_site_fract_y
_atom_site_fract_z
_atom_site_U_iso_or_equiv
_atom_site_adp_type
_atom_site_occupancy
_atom_site_symmetry_multiplicity
_atom_site_calc_flag
_atom_site_refinement_flags
Mo1 Mo 0.17979(4) 0.13666(10) 0.82350(11) 0.0167(4) Uani 1 1 d .
S2 S 0.15182(14) 0.2069(3) 1.0303(3) 0.0238(12) Uani 1 1 d .
S1 S 0.26629(14) 0.0829(4) 0.9465(3) 0.0259(13) Uani 1 1 d .
F21 F 0.1343(4) 0.3261(9) 1.1530(10) 0.070(3) Uani 1 1 d U
F22 F 0.1803(4) 0.3676(9) 1.0644(9) 0.067(3) Uani 1 1 d U
F23 F 0.1216(4) 0.3682(10) 1.0160(10) 0.069(3) Uani 1 1 d U
F11 F 0.3367(3) 0.0321(8) 0.9041(9) 0.048(3) Uani 1 1 d U
F13 F 0.2997(3) 0.0468(8) 0.7872(8) 0.046(3) Uani 1 1 d U
F12 F 0.3219(3) 0.1624(8) 0.8530(8) 0.049(3) Uani 1 1 d U
O21 O 0.1662(3) 0.2225(8) 0.9351(8) 0.022(3) Uani 1 1 d .
O22 O 0.1143(4) 0.1696(10) 1.0348(11) 0.048(4) Uani 1 1 d .
O23 O 0.1805(5) 0.1706(10) 1.0887(10) 0.057(5) Uani 1 1 d .
O11 O 0.2381(3) 0.1300(9) 0.8907(8) 0.028(3) Uani 1 1 d .
O12 O 0.2567(4) -0.0106(9) 0.9578(11) 0.051(4) Uani 1 1 d .
O13 O 0.2792(4) 0.1303(12) 1.0259(10) 0.064(5) Uani 1 1 d .
O31 O 0.2135(3) 0.2600(8) 0.7668(9) 0.027(2) Uani 1 1 d U
O32 O 0.2135(3) 0.0898(8) 0.7078(8) 0.028(2) Uani 1 1 d U
N1 N 0.1376(5) 0.1537(12) 0.7634(12) 0.039(2) Uani 1 1 d U
C2' C 0.1472(9) 0.3231(19) 1.069(2) 0.067(3) Uani 1 1 d U
C1' C 0.3076(6) 0.0827(16) 0.8693(17) 0.046(2) Uani 1 1 d U
C11 C 0.1030(6) 0.1629(15) 0.7111(15) 0.0412(18) Uani 1 1 d U
C12 C 0.0930(6) 0.2491(15) 0.6761(16) 0.0448(19) Uani 1 1 d U
C13 C 0.0573(6) 0.2546(16) 0.6286(16) 0.046(2) Uani 1 1 d U
H13 H 0.0488 0.3113 0.6054 0.055 Uiso 1 1 calc R
C14 C 0.0341(6) 0.1793(16) 0.6150(16) 0.0465(19) Uani 1 1 d U
C15 C 0.0453(6) 0.0976(16) 0.6482(15) 0.0441(19) Uani 1 1 d U
H15 H 0.0290 0.0467 0.6379 0.053 Uiso 1 1 calc R
C16 C 0.0801(6) 0.0866(15) 0.6973(15) 0.0415(18) Uani 1 1 d U
C4 C 0.0952(6) -0.0031(15) 0.7316(14) 0.0393(19) Uani 1 1 d U
H4A H 0.1221 -0.0119 0.7079 0.047 Uiso 1 1 calc R
H4B H 0.0788 -0.0519 0.7059 0.047 Uiso 1 1 calc R
C3 C 0.0957(6) -0.0108(15) 0.8386(14) 0.038(2) Uani 1 1 d U
H3A H 0.0900 0.0495 0.8651 0.045 Uiso 1 1 calc R
H3B H 0.0743 -0.0516 0.8577 0.045 Uiso 1 1 calc R
C2 C 0.1337(6) -0.0454(14) 0.8816(15) 0.037(2) Uani 1 1 d U
C1 C 0.1653(6) 0.0201(14) 0.8748(14) 0.036(2) Uani 1 1 d U
H1 H 0.1870 -0.0030 0.9081 0.043 Uiso 1 1 calc R
C31 C 0.2271(5) 0.3326(12) 0.8255(14) 0.032(3) Uani 1 1 d U
H31A H 0.2480 0.3104 0.8660 0.047 Uiso 1 1 calc R
H31B H 0.2055 0.3548 0.8637 0.047 Uiso 1 1 calc R
H31C H 0.2370 0.3818 0.7866 0.047 Uiso 1 1 calc R
C31' C 0.2417(5) 0.2357(13) 0.6971(12) 0.027(2) Uani 1 1 d U
H31D H 0.2664 0.2165 0.7268 0.033 Uiso 1 1 calc R
H31E H 0.2472 0.2881 0.6563 0.033 Uiso 1 1 calc R
C32' C 0.2247(5) 0.1592(12) 0.6408(13) 0.028(2) Uani 1 1 d U
H32A H 0.2017 0.1801 0.6052 0.033 Uiso 1 1 calc R
H32B H 0.2443 0.1354 0.5967 0.033 Uiso 1 1 calc R
C32 C 0.2104(5) 0.0009(13) 0.6671(14) 0.031(3) Uani 1 1 d U
H32C H 0.1876 -0.0015 0.6262 0.047 Uiso 1 1 calc R
H32D H 0.2077 -0.0441 0.7166 0.047 Uiso 1 1 calc R
H32E H 0.2340 -0.0120 0.6309 0.047 Uiso 1 1 calc R
C121 C 0.1182(6) 0.3322(14) 0.6933(13) 0.048(2) Uani 1 1 d DU
H121 H 0.1433 0.3109 0.7207 0.058 Uiso 1 1 calc R
C122 C 0.1014(7) 0.3948(15) 0.7576(16) 0.056(3) Uani 1 1 d DU
H12A H 0.1210 0.4397 0.7754 0.085 Uiso 1 1 calc R
H12B H 0.0926 0.3623 0.8131 0.085 Uiso 1 1 calc R
H12C H 0.0792 0.4251 0.7284 0.085 Uiso 1 1 calc R
C123 C 0.1274(7) 0.3787(16) 0.6078(15) 0.055(3) Uani 1 1 d DU
H12D H 0.1136 0.4366 0.6060 0.082 Uiso 1 1 calc R
H12E H 0.1193 0.3417 0.5547 0.082 Uiso 1 1 calc R
H12F H 0.1556 0.3894 0.6046 0.082 Uiso 1 1 calc R
C141 C -0.0034(6) 0.1923(15) 0.5616(14) 0.050(2) Uani 1 1 d DU
C142 C -0.0314(6) 0.2456(16) 0.6099(16) 0.054(3) Uani 1 1 d DU
H14A H -0.0561 0.2447 0.5759 0.081 Uiso 1 1 calc R
H14B H -0.0219 0.3078 0.6146 0.081 Uiso 1 1 calc R
H14C H -0.0353 0.2210 0.6724 0.081 Uiso 1 1 calc R
C143 C -0.0099(7) 0.1367(16) 0.4829(15) 0.058(3) Uani 1 1 d DU
H14D H -0.0333 0.1574 0.4500 0.087 Uiso 1 1 calc R
H14E H -0.0136 0.0742 0.5031 0.087 Uiso 1 1 calc R
H14F H 0.0126 0.1403 0.4412 0.087 Uiso 1 1 calc R
C22 C 0.1453(6) -0.1379(14) 0.8395(14) 0.038(3) Uani 1 1 d U
H22A H 0.1494 -0.1313 0.7724 0.057 Uiso 1 1 calc R
H22B H 0.1244 -0.1817 0.8506 0.057 Uiso 1 1 calc R
H22C H 0.1693 -0.1592 0.8688 0.057 Uiso 1 1 calc R
C21 C 0.1260(6) -0.0605(14) 0.9848(14) 0.037(3) Uani 1 1 d U
H21A H 0.1491 -0.0875 1.0137 0.055 Uiso 1 1 calc R
H21B H 0.1037 -0.1011 0.9925 0.055 Uiso 1 1 calc R
H21C H 0.1203 -0.0025 1.0147 0.055 Uiso 1 1 calc R
C1S C -0.0250(9) 0.477(3) 0.472(3) 0.044 Uiso 0.50 1 d PDU
H1S H -0.0261 0.4443 0.5306 0.066 Uiso 0.50 1 d PR
H2S H -0.0508 0.4764 0.4422 0.066 Uiso 0.50 1 d PR
H3S H -0.0171 0.5396 0.4830 0.066 Uiso 0.50 1 d PR
C2S C -0.0053(8) 0.444(4) 0.386(2) 0.073(4) Uiso 0.50 1 d PDU
H4S H -0.0116 0.3809 0.4015 0.087 Uiso 0.50 1 d PR
H5S H -0.0190 0.4550 0.3269 0.087 Uiso 0.50 1 d PR
O1S O 0.0373(8) 0.437(2) 0.399(2) 0.078(5) Uiso 0.50 1 d PDU
C3S C 0.0568(9) 0.372(3) 0.337(3) 0.080(5) Uiso 0.50 1 d PDU
H6S H 0.0850 0.3727 0.3224 0.096 Uiso 0.50 1 d PR
H7S H 0.0552 0.3314 0.3921 0.096 Uiso 0.50 1 d PR
C4S C 0.0290(15) 0.305(3) 0.299(3) 0.083(7) Uiso 0.50 1 d PDU
H8S H 0.0301 0.2436 0.3256 0.125 Uiso 0.50 1 d PR
H9S H 0.0464 0.3087 0.2457 0.125 Uiso 0.50 1 d PR
H10S H 0.0023 0.3180 0.2799 0.125 Uiso 0.50 1 d PR

loop_
_atom_site_aniso_label
_atom_site_aniso_U_11
_atom_site_aniso_U_22
_atom_site_aniso_U_33
_atom_site_aniso_U_23
_atom_site_aniso_U_13
_atom_site_aniso_U_12
Mo1 0.0191(8) 0.0148(8) 0.0161(8) 0.0015(8) -0.0007(8) -0.0003(8)
S2 0.029(3) 0.025(3) 0.018(3) -0.002(2) 0.001(2) 0.002(2)
S1 0.029(3) 0.040(3) 0.009(3) -0.007(2) -0.004(2) 0.014(2)
F21 0.090(7) 0.063(6) 0.057(7) -0.026(6) 0.007(6) 0.006(6)
F22 0.082(7) 0.058(6) 0.061(6) -0.022(6) -0.001(6) -0.001(6)
F23 0.086(7) 0.058(6) 0.063(7) -0.020(6) -0.005(6) 0.017(6)
F11 0.042(5) 0.053(6) 0.050(6) 0.009(5) 0.007(5) 0.011(5)
F13 0.050(5) 0.053(6) 0.036(6) 0.001(5) 0.017(5) -0.002(5)
F12 0.045(5) 0.047(6) 0.054(6) 0.005(5) 0.011(5) -0.008(5)
O21 0.041(8) 0.011(7) 0.015(7) -0.010(5) 0.003(6) -0.002(5)
O22 0.039(9) 0.047(10) 0.058(11) -0.006(8) 0.017(8) -0.013(7)
O23 0.071(11) 0.060(11) 0.038(9) 0.002(8) -0.026(9) 0.027(9)
O11 0.023(7) 0.031(8) 0.032(8) 0.006(7) -0.015(6) -0.002(6)
O12 0.052(9) 0.032(10) 0.069(11) 0.043(8) 0.015(9) 0.016(8)
O13 0.049(10) 0.101(14) 0.043(10) -0.048(10) -0.016(8) 0.035(10)
O31 0.030(4) 0.027(5) 0.025(5) 0.007(4) 0.010(4) -0.003(4)
O32 0.032(4) 0.028(4) 0.023(4) 0.003(4) 0.010(4) -0.001(4)
N1 0.033(4) 0.046(5) 0.037(4) -0.004(4) -0.003(4) -0.005(4)
C2' 0.084(7) 0.059(6) 0.059(6) -0.022(5) 0.001(5) 0.006(5)
C1' 0.044(5) 0.049(5) 0.045(5) 0.005(5) 0.013(4) 0.000(4)
C11 0.036(4) 0.049(4) 0.039(4) -0.004(3) -0.004(3) -0.004(3)
C12 0.039(4) 0.052(4) 0.043(4) -0.003(3) -0.005(3) -0.003(3)
C13 0.039(4) 0.054(4) 0.044(4) -0.004(4) -0.007(3) -0.001(4)
C14 0.040(4) 0.055(4) 0.045(4) -0.007(4) -0.008(3) 0.000(3)
C15 0.038(4) 0.052(4) 0.042(4) -0.007(4) -0.007(3) -0.002(3)
C16 0.037(3) 0.049(4) 0.039(4) -0.006(3) -0.005(3) -0.004(3)
C4 0.036(4) 0.045(4) 0.036(4) -0.005(4) -0.004(3) -0.005(3)
C3 0.036(4) 0.042(4) 0.035(4) -0.004(4) -0.002(4) -0.007(4)
C2 0.036(4) 0.040(4) 0.034(4) -0.002(4) -0.001(4) -0.008(4)
C1 0.036(5) 0.039(5) 0.033(5) -0.003(4) -0.001(4) -0.008(4)
C31 0.036(6) 0.027(6) 0.032(6) 0.005(5) 0.010(6) -0.003(5)
C31' 0.031(4) 0.028(4) 0.024(4) 0.006(4) 0.011(4) -0.002(4)
C32' 0.031(4) 0.029(4) 0.023(4) 0.005(4) 0.010(4) -0.001(4)
C32 0.037(6) 0.031(6) 0.026(6) -0.002(5) 0.007(5) 0.002(5)
C121 0.043(4) 0.055(5) 0.047(4) -0.001(4) -0.003(4) -0.006(4)
C122 0.053(6) 0.063(7) 0.054(6) -0.002(6) 0.001(6) -0.014(6)
C123 0.051(6) 0.060(7) 0.054(6) 0.002(6) 0.002(6) -0.006(6)
C141 0.042(4) 0.060(5) 0.048(5) -0.009(4) -0.010(4) 0.001(4)
C142 0.043(6) 0.066(7) 0.052(6) -0.009(6) -0.010(6) 0.002(6)
C143 0.049(6) 0.069(7) 0.056(6) -0.011(6) -0.014(6) 0.003(6)
C22 0.038(6) 0.038(6) 0.036(6) -0.003(6) -0.003(5) -0.008(6)
C21 0.038(6) 0.038(6) 0.033(6) 0.000(6) 0.001(5) -0.010(5)

loop_
_atom_type_symbol
_atom_type_description
_atom_type_scat_dispersion_real
_atom_type_scat_dispersion_imag
_atom_type_scat_source
C C 0.0033 0.0016 'International Tables Vol C Tables 4.2.6.8 and 6.1.1.4'
H H 0.0000 0.0000 'International Tables Vol C Tables 4.2.6.8 and 6.1.1.4'
N N 0.0061 0.0033 'International Tables Vol C Tables 4.2.6.8 and 6.1.1.4'
O O 0.0106 0.0060 'International Tables Vol C Tables 4.2.6.8 and 6.1.1.4'
Mo Mo -1.6832 0.6857 'International Tables Vol C Tables 4.2.6.8 and 6.1.1.4'
S S 0.1246 0.1234 'International Tables Vol C Tables 4.2.6.8 and 6.1.1.4'
F F 0.0171 0.0103 'International Tables Vol C Tables 4.2.6.8 and 6.1.1.4'

loop_
_geom_angle_atom_site_label_1
_geom_angle_atom_site_label_2
_geom_angle_atom_site_label_3
_geom_angle
N1 Mo1 C1 96.1(8)
N1 Mo1 O21 96.2(7)
C1 Mo1 O21 101.0(7)
N1 Mo1 O32 96.5(7)
C1 Mo1 O32 98.3(7)
O21 Mo1 O32 155.5(5)
N1 Mo1 O11 172.2(7)
C1 Mo1 O11 91.5(7)
O21 Mo1 O11 84.0(5)
O32 Mo1 O11 80.6(5)
N1 Mo1 O31 97.5(7)
C1 Mo1 O31 164.8(7)
O21 Mo1 O31 84.4(5)
O32 Mo1 O31 73.3(4)
O11 Mo1 O31 74.8(4)
O23 S2 O22 117.8(10)
O23 S2 O21 112.4(9)
O22 S2 O21 114.3(8)
O23 S2 C2' 104.1(12)
O22 S2 C2' 106.3(12)
O21 S2 C2' 99.3(11)
O13 S1 O12 117.5(11)
O13 S1 O11 114.9(9)
O12 S1 O11 112.2(8)
O13 S1 C1' 104.6(11)
O12 S1 C1' 104.4(10)
O11 S1 C1' 100.7(9)
S2 O21 Mo1 133.6(7)
S1 O11 Mo1 150.4(8)
C31' O31 C31 112.2(13)
C31' O31 Mo1 112.6(10)
C31 O31 Mo1 123.0(10)
C32 O32 C32' 113.3(13)
C32 O32 Mo1 124.8(10)
C32' O32 Mo1 115.2(10)
C11 N1 Mo1 176.6(16)
F21 C2' F22 109(2)
F21 C2' F23 107(2)
F22 C2' F23 107(2)
F21 C2' S2 110(2)
F22 C2' S2 112.8(19)
F23 C2' S2 110.9(18)
F12 C1' F13 106.4(18)
F12 C1' F11 107.1(18)
F13 C1' F11 105.2(18)
F12 C1' S1 114.0(16)
F13 C1' S1 112.8(15)
F11 C1' S1 110.8(15)
C16 C11 N1 118(2)
C16 C11 C12 123.1(19)
N1 C11 C12 118.7(19)
C13 C12 C11 116(2)
C13 C12 C121 122(2)
C11 C12 C121 122.3(19)
C14 C13 C12 122(2)
C14 C13 H13 119.2
C12 C13 H13 119.2
C15 C14 C13 120(2)
C15 C14 C141 122(2)
C13 C14 C141 117(2)
C14 C15 C16 122(2)
C14 C15 H15 119.2
C16 C15 H15 119.2
C11 C16 C15 117(2)
C11 C16 C4 118.3(18)
C15 C16 C4 124(2)
C16 C4 C3 113.2(18)
C16 C4 H4A 108.9
C3 C4 H4A 108.9
C16 C4 H4B 108.9
C3 C4 H4B 108.9
H4A C4 H4B 107.7
C2 C3 C4 115.8(17)
C2 C3 H3A 108.3
C4 C3 H3A 108.3
C2 C3 H3B 108.3
C4 C3 H3B 108.3
H3A C3 H3B 107.4
C1 C2 C21 106.9(17)
C1 C2 C3 112.5(18)
C21 C2 C3 107.2(17)
C1 C2 C22 111.8(17)
C21 C2 C22 107.1(17)
C3 C2 C22 111.0(17)
C2 C1 Mo1 143.9(16)
C2 C1 H1 108.1
Mo1 C1 H1 108.1
O31 C31 H31A 109.5
O31 C31 H31B 109.5
H31A C31 H31B 109.5
O31 C31 H31C 109.5
H31A C31 H31C 109.5
H31B C31 H31C 109.5
O31 C31' C32' 107.6(14)
O31 C31' H31D 110.2
C32' C31' H31D 110.2
O31 C31' H31E 110.2
C32' C31' H31E 110.2
H31D C31' H31E 108.5
O32 C32' C31' 106.2(14)
O32 C32' H32A 110.5
C31' C32' H32A 110.5
O32 C32' H32B 110.5
C31' C32' H32B 110.5
H32A C32' H32B 108.7
O32 C32 H32C 109.5
O32 C32 H32D 109.5
H32C C32 H32D 109.5
O32 C32 H32E 109.5
H32C C32 H32E 109.5
H32D C32 H32E 109.5
C122 C121 C123 109(2)
C122 C121 C12 113.6(18)
C123 C121 C12 111.9(18)
C122 C121 H121 107.3
C123 C121 H121 107.3
C12 C121 H121 107.3
C121 C122 H12A 109.5
C121 C122 H12B 109.5
H12A C122 H12B 109.5
C121 C122 H12C 109.5
H12A C122 H12C 109.5
H12B C122 H12C 109.5
C121 C123 H12D 109.5
C121 C123 H12E 109.5
H12D C123 H12E 109.5
C121 C123 H12F 109.5
H12D C123 H12F 109.5
H12E C123 H12F 109.5
C143 C141 C142 127(2)
C143 C141 C14 117.8(18)
C142 C141 C14 113.4(18)
C141 C142 H14A 109.5
C141 C142 H14B 109.5
H14A C142 H14B 109.5
C141 C142 H14C 109.5
H14A C142 H14C 109.5
H14B C142 H14C 109.5
C141 C143 H14D 109.5
C141 C143 H14E 109.5
H14D C143 H14E 109.5
C141 C143 H14F 109.5
H14D C143 H14F 109.5
H14E C143 H14F 109.5
C2 C22 H22A 109.5
C2 C22 H22B 109.5
H22A C22 H22B 109.5
C2 C22 H22C 109.5
H22A C22 H22C 109.5
H22B C22 H22C 109.5
C2 C21 H21A 109.5
C2 C21 H21B 109.5
H21A C21 H21B 109.5
C2 C21 H21C 109.5
H21A C21 H21C 109.5
H21B C21 H21C 109.5
C2S C1S H1S 124.9
C2S C1S H2S 93.1
H1S C1S H2S 109.5
C2S C1S H3S 108.8
H1S C1S H3S 109.5
H2S C1S H3S 109.5
O1S C2S C1S 111.9(6)
O1S C2S H4S 97.1
C1S C2S H4S 91.7
O1S C2S H5S 126.1
C1S C2S H5S 116.5
H4S C2S H5S 103.7
C2S O1S C3S 115(2)
C4S C3S O1S 111.8(6)
C4S C3S H6S 124.2
O1S C3S H6S 124.0
C4S C3S H7S 81.6
O1S C3S H7S 83.9
H6S C3S H7S 103.7
C3S C4S H8S 116.9
C3S C4S H9S 81.6
H8S C4S H9S 109.5
C3S C4S H10S 125.1
H8S C4S H10S 109.5
H9S C4S H10S 109.5

loop_
_geom_bond_atom_site_label_1
_geom_bond_atom_site_label_2
_geom_bond_distance
Mo1 N1 1.706(16)
Mo1 C1 1.94(2)
Mo1 O21 2.101(11)
Mo1 O32 2.143(12)
Mo1 O11 2.226(11)
Mo1 O31 2.313(12)
S2 O23 1.402(14)
S2 O22 1.403(14)
S2 O21 1.473(12)
S2 C2' 1.82(3)
S1 O13 1.411(15)
S1 O12 1.434(15)
S1 O11 1.437(12)
S1 C1' 1.80(2)
F21 C2' 1.29(3)
F22 C2' 1.31(3)
F23 C2' 1.34(3)
F11 C1' 1.34(2)
F13 C1' 1.32(2)
F12 C1' 1.30(2)
O31 C31' 1.44(2)
O31 C31 1.44(2)
O32 C32 1.44(2)
O32 C32' 1.46(2)
N1 C11 1.41(3)
C11 C16 1.39(3)
C11 C12 1.41(3)
C12 C13 1.41(3)
C12 C121 1.52(3)
C13 C14 1.38(3)
C13 H13 0.9500
C14 C15 1.36(3)
C14 C141 1.51(3)
C15 C16 1.40(3)
C15 H15 0.9500
C16 C4 1.51(3)
C4 C3 1.54(3)
C4 H4A 0.9900
C4 H4B 0.9900
C3 C2 1.53(3)
C3 H3A 0.9900
C3 H3B 0.9900
C2 C1 1.46(3)
C2 C21 1.52(3)
C2 C22 1.55(3)
C1 H1 0.9500
C31 H31A 0.9800
C31 H31B 0.9800
C31 H31C 0.9800
C31' C32' 1.51(3)
C31' H31D 0.9900
C31' H31E 0.9900
C32' H32A 0.9900
C32' H32B 0.9900
C32 H32C 0.9800
C32 H32D 0.9800
C32 H32E 0.9800
C121 C122 1.431(18)
C121 C123 1.444(18)
C121 H121 1.0000
C122 H12A 0.9800
C122 H12B 0.9800
C122 H12C 0.9800
C123 H12D 0.9800
C123 H12E 0.9800
C123 H12F 0.9800
C141 C143 1.417(17)
C141 C142 1.424(17)
C142 H14A 0.9800
C142 H14B 0.9800
C142 H14C 0.9800
C143 H14D 0.9800
C143 H14E 0.9800
C143 H14F 0.9800
C22 H22A 0.9800
C22 H22B 0.9800
C22 H22C 0.9800
C21 H21A 0.9800
C21 H21B 0.9800
C21 H21C 0.9800
C1S C2S 1.480(5)
C1S H1S 0.9800
C1S H2S 0.9800
C1S H3S 0.9800
C2S O1S 1.479(5)
C2S H4S 0.9900
C2S H5S 0.9900
O1S C3S 1.480(5)
C3S C4S 1.480(5)
C3S H6S 0.9900
C3S H7S 0.9900
C4S H8S 0.9800
C4S H9S 0.9800
C4S H10S 0.9800

loop_
_geom_torsion_atom_site_label_1
_geom_torsion_atom_site_label_2
_geom_torsion_atom_site_label_3
_geom_torsion_atom_site_label_4
_geom_torsion
O23 S2 O21 Mo1 73.2(12)
O22 S2 O21 Mo1 -64.6(13)
C2' S2 O21 Mo1 -177.3(13)
N1 Mo1 O21 S2 100.8(11)
C1 Mo1 O21 S2 3.3(12)
O32 Mo1 O21 S2 -138.3(10)
O11 Mo1 O21 S2 -87.1(10)
O31 Mo1 O21 S2 -162.3(11)
O13 S1 O11 Mo1 -123.1(17)
O12 S1 O11 Mo1 15(2)
C1' S1 O11 Mo1 125.1(17)
N1 Mo1 O11 S1 -165(4)
C1 Mo1 O11 S1 1.7(17)
O21 Mo1 O11 S1 102.6(17)
O32 Mo1 O11 S1 -96.5(17)
O31 Mo1 O11 S1 -171.6(17)
N1 Mo1 O31 C31' -102.9(12)
C1 Mo1 O31 C31' 50(3)
O21 Mo1 O31 C31' 161.5(11)
O32 Mo1 O31 C31' -8.3(11)
O11 Mo1 O31 C31' 76.2(11)
N1 Mo1 O31 C31 117.9(13)
C1 Mo1 O31 C31 -89(3)
O21 Mo1 O31 C31 22.3(12)
O32 Mo1 O31 C31 -147.6(13)
O11 Mo1 O31 C31 -63.0(12)
N1 Mo1 O32 C32 -76.1(14)
C1 Mo1 O32 C32 21.0(14)
O21 Mo1 O32 C32 163.0(13)
O11 Mo1 O32 C32 111.2(13)
O31 Mo1 O32 C32 -172.0(14)
N1 Mo1 O32 C32' 73.1(12)
C1 Mo1 O32 C32' 170.2(12)
O21 Mo1 O32 C32' -47.8(17)
O11 Mo1 O32 C32' -99.6(11)
O31 Mo1 O32 C32' -22.8(11)
C1 Mo1 N1 C11 -55(27)
O21 Mo1 N1 C11 -157(27)
O32 Mo1 N1 C11 44(27)
O11 Mo1 N1 C11 112(27)
O31 Mo1 N1 C11 118(27)
O23 S2 C2' F21 -65(2)
O22 S2 C2' F21 61(2)
O21 S2 C2' F21 179.4(19)
O23 S2 C2' F22 57(2)
O22 S2 C2' F22 -177.5(18)
O21 S2 C2' F22 -59(2)
O23 S2 C2' F23 177.4(19)
O22 S2 C2' F23 -58(2)
O21 S2 C2' F23 61(2)
O13 S1 C1' F12 -53(2)
O12 S1 C1' F12 -177.5(16)
O11 S1 C1' F12 66.1(18)
O13 S1 C1' F13 -174.9(16)
O12 S1 C1' F13 61.1(18)
O11 S1 C1' F13 -55.4(18)
O13 S1 C1' F11 67.5(18)
O12 S1 C1' F11 -56.6(18)
O11 S1 C1' F11 -173.0(15)
Mo1 N1 C11 C16 40(28)
Mo1 N1 C11 C12 -141(26)
C16 C11 C12 C13 2(3)
N1 C11 C12 C13 -176.9(19)
C16 C11 C12 C121 179(2)
N1 C11 C12 C121 0(3)
C11 C12 C13 C14 -2(3)
C121 C12 C13 C14 -179(2)
C12 C13 C14 C15 1(4)
C12 C13 C14 C141 -179(2)
C13 C14 C15 C16 0(4)
C141 C14 C15 C16 180(2)
N1 C11 C16 C15 177.7(19)
C12 C11 C16 C15 -1(3)
N1 C11 C16 C4 -5(3)
C12 C11 C16 C4 175(2)
C14 C15 C16 C11 0(3)
C14 C15 C16 C4 -177(2)
C11 C16 C4 C3 70(3)
C15 C16 C4 C3 -113(2)
C16 C4 C3 C2 -131.6(19)
C4 C3 C2 C1 71(2)
C4 C3 C2 C21 -172.1(17)
C4 C3 C2 C22 -55(2)
C21 C2 C1 Mo1 -123(2)
C3 C2 C1 Mo1 -6(3)
C22 C2 C1 Mo1 120(2)
N1 Mo1 C1 C2 -4(3)
O21 Mo1 C1 C2 93(3)
O32 Mo1 C1 C2 -102(3)
O11 Mo1 C1 C2 177(3)
O31 Mo1 C1 C2 -157(2)
C31 O31 C31' C32' 179.5(14)
Mo1 O31 C31' C32' 35.7(16)
C32 O32 C32' C31' -158.2(14)
Mo1 O32 C32' C31' 49.0(16)
O31 C31' C32' O32 -53.5(18)
C13 C12 C121 C122 69(3)
C11 C12 C121 C122 -108(3)
C13 C12 C121 C123 -56(3)
C11 C12 C121 C123 128(2)
C15 C14 C141 C143 -54(3)
C13 C14 C141 C143 126(2)
C15 C14 C141 C142 113(3)
C13 C14 C141 C142 -68(3)
C1S C2S O1S C3S 155(4)
C2S O1S C3S C4S -20(6)
